data_7037005
loop_
_publ_author_name
'Liu, Min-Min'
'Bi, Yan-Lin'
'Dang, Qin-Qin'
'Zhang, Xian-Ming'

_publ_section_title
;
 Reversible single-crystal-to-single-crystal transformation from a
 mononuclear complex to a fourfold interpenetrated MOF with selective
 adsorption of CO2.
;
_journal_issue 46
_journal_name_full 'Dalton transactions (Cambridge, England : 2003)'
_journal_page_first 19796
_journal_page_last 19799
_journal_paper_doi 10.1039/c5dt03570h
_journal_volume 44
_journal_year 2015
_chemical_formula_moiety '0.5(C36 H24 Cu2 N12 O8)'
_chemical_formula_sum 'C18 H12 Cu N6 O4'
_chemical_formula_weight 439.88
_chemical_name_systematic
;
 ? 
;
_space_group_crystal_system orthorhombic
_space_group_IT_number 52
_space_group_name_Hall '-P 2a 2bc'
_space_group_name_H-M_alt 'P n n a'
_symmetry_space_group_name_Hall '-P 2a 2bc'
_symmetry_space_group_name_H-M 'P n n a'
_atom_sites_solution_hydrogens geom
_atom_sites_solution_primary direct
_atom_sites_solution_secondary difmap
_audit_creation_date 2014-10-29
_audit_creation_method
;
  Olex2 1.2
  (compiled 2012.05.09 svn.r2324, GUI svn.r4230)
;
_audit_update_record
;
2015-10-15 deposited with the CCDC.
2015-10-28 downloaded from the CCDC.
;
_cell_angle_alpha 90.00
_cell_angle_beta 90.00
_cell_angle_gamma 90.00
_cell_formula_units_Z 4
_cell_length_a 13.0574(5)
_cell_length_b 9.9328(4)
_cell_length_c 17.5051(6)
_cell_measurement_reflns_used 1699
_cell_measurement_temperature 293
_cell_measurement_theta_max 28.8829
_cell_measurement_theta_min 2.5712
_cell_volume 2270.35(15)
_computing_cell_refinement
;
CrysAlisPro, Agilent Technologies,
Version 1.171.36.20 (release 27-06-2012 CrysAlis171 .NET)
(compiled Jul 11 2012,15:38:31)
;
_computing_data_collection
;
CrysAlisPro, Agilent Technologies,
Version 1.171.36.20 (release 27-06-2012 CrysAlis171 .NET)
(compiled Jul 11 2012,15:38:31)
;
_computing_data_reduction
;
CrysAlisPro, Agilent Technologies,
Version 1.171.36.20 (release 27-06-2012 CrysAlis171 .NET)
(compiled Jul 11 2012,15:38:31)
;
_computing_molecular_graphics
;
O. V. Dolomanov, L. J. Bourhis, R. J. Gildea, J. A. K. Howard and H. Puschmann,
OLEX2: a complete structure solution, refinement and analysis program.
J. Appl. Cryst. (2009). 42, 339-341.
;
_computing_publication_material
;
O. V. Dolomanov, L. J. Bourhis, R. J. Gildea, J. A. K. Howard and H. Puschmann,
OLEX2: a complete structure solution, refinement and analysis program.
J. Appl. Cryst. (2009). 42, 339-341.
;
_computing_structure_refinement
;
XL, G.M. Sheldrick, Acta Cryst.
(2008). A64, 112-122
;
_computing_structure_solution
;
XS, G.M. Sheldrick, Acta Cryst.
(2008). A64, 112-122
;
_diffrn_ambient_temperature 293(2)
_diffrn_measured_fraction_theta_full 0.998
_diffrn_measured_fraction_theta_max 0.998
_diffrn_measurement_device_type 'Xcalibur, Eos, Gemini'
_diffrn_radiation_monochromator graphite
_diffrn_radiation_type MoK\a
_diffrn_radiation_wavelength 0.71073
_diffrn_reflns_av_R_equivalents 0.0263
_diffrn_reflns_av_unetI/netI 0.0414
_diffrn_reflns_limit_h_max 16
_diffrn_reflns_limit_h_min -8
_diffrn_reflns_limit_k_max 12
_diffrn_reflns_limit_k_min -7
_diffrn_reflns_limit_l_max 19
_diffrn_reflns_limit_l_min -21
_diffrn_reflns_number 5397
_diffrn_reflns_theta_full 25.99
_diffrn_reflns_theta_max 25.99
_diffrn_reflns_theta_min 2.83
_diffrn_source 'fine-focus sealed tube'
_exptl_absorpt_coefficient_mu 0.994
_exptl_absorpt_correction_T_max 0.8260
_exptl_absorpt_correction_T_min 0.7964
_exptl_absorpt_correction_type multi-scan
_exptl_crystal_colour blue
_exptl_crystal_colour_primary blue
_exptl_crystal_density_diffrn 1.287
_exptl_crystal_density_method 'not measured'
_exptl_crystal_description block
_exptl_crystal_F_000 892
_exptl_crystal_size_max 0.24
_exptl_crystal_size_mid 0.22
_exptl_crystal_size_min 0.20
_platon_squeeze_details
;
;
_refine_diff_density_max 0.252
_refine_diff_density_min -0.237
_refine_diff_density_rms 0.068
_refine_ls_extinction_method none
_refine_ls_goodness_of_fit_ref 1.062
_refine_ls_hydrogen_treatment mixed
_refine_ls_matrix_type full
_refine_ls_number_parameters 132
_refine_ls_number_reflns 2244
_refine_ls_number_restraints 0
_refine_ls_restrained_S_all 1.062
_refine_ls_R_factor_all 0.0667
_refine_ls_R_factor_gt 0.0423
_refine_ls_shift/su_max 0.000
_refine_ls_shift/su_mean 0.000
_refine_ls_structure_factor_coef Fsqd
_refine_ls_weighting_details 'calc w=1/[\s^2^(Fo^2^)+(0.0700P)^2^+0.0000P] where P=(Fo^2^+2Fc^2^)/3'
_refine_ls_weighting_scheme calc
_refine_ls_wR_factor_gt 0.1198
_refine_ls_wR_factor_ref 0.1292
_reflns_number_gt 1577
_reflns_number_total 2244
_reflns_threshold_expression >2sigma(I)
_cod_data_source_file c5dt03570h2.cif
_cod_data_source_block 2
_cod_depositor_comments 'Adding full bibliography for 7037004--7037005.cif.'
_cod_original_cell_volume 2270.36(15)
_cod_database_code 7037005

loop_
_space_group_symop_id
_space_group_symop_operation_xyz
1 'x, y, z'
2 '-x+1/2, -y, z'
3 'x, -y+1/2, -z+1/2'
4 '-x+1/2, y+1/2, -z+1/2'
5 '-x, -y, -z'
6 'x-1/2, y, -z'
7 '-x, y-1/2, z-1/2'
8 'x-1/2, -y-1/2, z-1/2'

loop_
_atom_site_label
_atom_site_type_symbol
_atom_site_fract_x
_atom_site_fract_y
_atom_site_fract_z
_atom_site_U_iso_or_equiv
_atom_site_adp_type
_atom_site_occupancy
_atom_site_symmetry_multiplicity
_atom_site_calc_flag
_atom_site_refinement_flags
Cu1 Cu 0.7500 0.0000 0.66204(3) 0.0314(2) Uani 1 2 d S
O1 O 0.65010(16) 0.0520(2) 0.58227(11) 0.0421(5) Uani 1 1 d .
N3 N 0.3612(2) 0.5046(2) 0.23988(15) 0.0419(7) Uani 1 1 d .
N1 N 0.4632(2) 0.4522(3) 0.33307(15) 0.0503(8) Uani 1 1 d .
O2 O 0.72560(18) 0.2398(2) 0.61854(13) 0.0526(6) Uani 1 1 d .
C8 C 0.3735(2) 0.4281(3) 0.30088(17) 0.0392(7) Uani 1 1 d .
H8 H 0.3258 0.3660 0.3187 0.047 Uiso 1 1 calc R
C1 C 0.6658(2) 0.1778(3) 0.57577(16) 0.0378(7) Uani 1 1 d .
C2 C 0.6085(2) 0.2521(3) 0.51423(17) 0.0405(7) Uani 1 1 d .
C5 C 0.5120(3) 0.3850(3) 0.39616(18) 0.0443(8) Uani 1 1 d .
C4 C 0.4761(3) 0.2633(3) 0.4198(2) 0.0611(11) Uani 1 1 d .
H4 H 0.4194 0.2250 0.3962 0.073 Uiso 1 1 calc R
C3 C 0.5246(3) 0.1968(4) 0.4794(2) 0.0587(10) Uani 1 1 d .
H3 H 0.4999 0.1139 0.4958 0.070 Uiso 1 1 calc R
C7 C 0.6419(3) 0.3758(3) 0.4901(2) 0.0690(12) Uani 1 1 d .
H7 H 0.6978 0.4154 0.5142 0.083 Uiso 1 1 calc R
C6 C 0.5947(3) 0.4430(4) 0.4308(2) 0.0745(14) Uani 1 1 d .
H6 H 0.6187 0.5264 0.4147 0.089 Uiso 1 1 calc R
N2 N 0.5131(3) 0.5490(4) 0.2928(2) 0.1059(17) Uani 1 1 d .
C9 C 0.4490(3) 0.5765(5) 0.2379(3) 0.0955(18) Uani 1 1 d .
H9 H 0.4625 0.6404 0.2004 0.115 Uiso 1 1 calc R

loop_
_atom_site_aniso_label
_atom_site_aniso_U_11
_atom_site_aniso_U_22
_atom_site_aniso_U_33
_atom_site_aniso_U_23
_atom_site_aniso_U_13
_atom_site_aniso_U_12
Cu1 0.0324(3) 0.0390(3) 0.0229(3) 0.000 0.000 -0.0028(2)
O1 0.0474(13) 0.0440(11) 0.0349(11) 0.0081(10) -0.0115(11) -0.0103(11)
N3 0.0403(15) 0.0509(15) 0.0344(14) 0.0110(12) -0.0064(13) -0.0119(13)
N1 0.0492(18) 0.0550(15) 0.0469(17) 0.0245(13) -0.0181(15) -0.0219(16)
O2 0.0568(15) 0.0565(13) 0.0445(13) 0.0037(11) -0.0235(12) -0.0156(12)
C8 0.0363(17) 0.0508(18) 0.0305(15) 0.0100(14) -0.0038(15) -0.0113(16)
C1 0.0354(17) 0.0480(17) 0.0299(15) 0.0033(13) -0.0036(14) -0.0104(15)
C2 0.0421(18) 0.0432(16) 0.0361(16) 0.0046(14) -0.0100(15) -0.0125(15)
C5 0.0415(19) 0.0504(18) 0.0411(19) 0.0161(14) -0.0131(16) -0.0126(16)
C4 0.058(2) 0.056(2) 0.069(2) 0.0238(19) -0.034(2) -0.0284(18)
C3 0.059(2) 0.0503(19) 0.067(2) 0.0241(18) -0.027(2) -0.0254(18)
C7 0.070(3) 0.062(2) 0.075(2) 0.0264(19) -0.046(2) -0.036(2)
C6 0.083(3) 0.058(2) 0.083(3) 0.038(2) -0.045(3) -0.042(2)
N2 0.085(3) 0.128(3) 0.105(3) 0.083(3) -0.056(3) -0.067(3)
C9 0.082(3) 0.116(4) 0.088(3) 0.072(3) -0.046(3) -0.059(3)

loop_
_atom_type_symbol
_atom_type_description
_atom_type_scat_dispersion_real
_atom_type_scat_dispersion_imag
_atom_type_scat_source
C C 0.0033 0.0016 'International Tables Vol C Tables 4.2.6.8 and 6.1.1.4'
H H 0.0000 0.0000 'International Tables Vol C Tables 4.2.6.8 and 6.1.1.4'
Cu Cu 0.3201 1.2651 'International Tables Vol C Tables 4.2.6.8 and 6.1.1.4'
N N 0.0061 0.0033 'International Tables Vol C Tables 4.2.6.8 and 6.1.1.4'
O O 0.0106 0.0060 'International Tables Vol C Tables 4.2.6.8 and 6.1.1.4'

loop_
_geom_angle_atom_site_label_1
_geom_angle_atom_site_label_2
_geom_angle_atom_site_label_3
_geom_angle
_geom_angle_site_symmetry_1
_geom_angle_site_symmetry_3
O1 Cu1 O1 90.26(13) . 2_655
O1 Cu1 N3 89.79(10) . 7_656
O1 Cu1 N3 165.71(9) 2_655 7_656
O1 Cu1 N3 89.79(10) 2_655 8_666
O1 Cu1 N3 165.71(9) . 8_666
N3 Cu1 N3 93.65(16) 8_666 7_656
C1 O1 Cu1 102.31(18) . .
C8 N3 Cu1 129.0(2) . 7_665
C8 N3 C9 102.8(3) . .
C9 N3 Cu1 127.8(2) . 7_665
C8 N1 C5 129.5(3) . .
C8 N1 N2 109.4(3) . .
N2 N1 C5 120.9(3) . .
N3 C8 N1 110.4(3) . .
O1 C1 C2 117.8(2) . .
O2 C1 O1 122.2(3) . .
O2 C1 C2 120.0(3) . .
C3 C2 C1 121.3(3) . .
C3 C2 C7 118.5(3) . .
C7 C2 C1 120.2(3) . .
C4 C5 N1 119.5(3) . .
C4 C5 C6 120.8(3) . .
C6 C5 N1 119.7(3) . .
C5 C4 C3 119.6(3) . .
C2 C3 C4 120.7(3) . .
C2 C7 C6 121.5(3) . .
C5 C6 C7 118.9(3) . .
C9 N2 N1 102.9(3) . .
N2 C9 N3 114.5(3) . .

loop_
_geom_bond_atom_site_label_1
_geom_bond_atom_site_label_2
_geom_bond_distance
_geom_bond_site_symmetry_2
Cu1 O1 1.979(2) 2_655
Cu1 O1 1.979(2) .
Cu1 N3 1.991(3) 7_656
Cu1 N3 1.991(3) 8_666
O1 C1 1.271(4) .
N3 Cu1 1.991(3) 7_665
N3 C8 1.321(4) .
N3 C9 1.351(4) .
N1 C8 1.321(4) .
N1 C5 1.440(4) .
N1 N2 1.358(4) .
O2 C1 1.245(3) .
C1 C2 1.505(4) .
C2 C3 1.369(4) .
C2 C7 1.371(4) .
C5 C4 1.361(4) .
C5 C6 1.365(4) .
C4 C3 1.387(4) .
C7 C6 1.379(5) .
N2 C9 1.304(5) .

loop_
_platon_squeeze_void_nr
_platon_squeeze_void_average_x
_platon_squeeze_void_average_y
_platon_squeeze_void_average_z
_platon_squeeze_void_volume
_platon_squeeze_void_count_electrons
_platon_squeeze_void_content
1 0.250 -0.020 0.750 318 42 ' '
2 0.750 -0.018 0.250 318 42 ' '
